data_1535509
loop_
_publ_author_name
'Hoffmann, S.'
'Faessler, T.F.'
'Roehr, C.'
'Hoch, C.'

_publ_section_title
;
 Alkali metal tetrelide-tetrelates: "double salts" with (E4)(4-) Zintl
 anions (E = Si, Ge) and the first dimeric cyclotrisilicate ions (Si6
 O17)(10-)
;
_journal_name_full 'Angew. Chem. Int. ed.'
_journal_page_first 4398
_journal_page_last 4400
_journal_volume 40
_journal_year 2001
_chemical_formula_sum 'Ge4 O17 Rb14 Si6'
_chemical_name_systematic 'Rb14 (Ge4) (Si6 O17)'
_space_group_IT_number 14
_symmetry_space_group_name_Hall '-P 2ybc'
_symmetry_space_group_name_H-M 'P 1 21/c 1'
_cell_angle_alpha 90
_cell_angle_beta 103.5
_cell_angle_gamma 90
_cell_formula_units_Z 4
_cell_length_a 14.554
_cell_length_b 7.923
_cell_length_c 32.872
_cell_volume 3685.782
_citation_journal_id_ASTM ACIEF5
_cod_data_source_file Hoffmann_ACIEF5_2001_291.cif
_cod_data_source_block Ge4O17Rb14Si6
_cod_database_code 1535509

loop_
_symmetry_equiv_pos_as_xyz
x,y,z
-x,y+1/2,-z+1/2
-x,-y,-z
x,-y-1/2,z-1/2

loop_
_atom_site_label
_atom_site_type_symbol
_atom_site_fract_x
_atom_site_fract_y
_atom_site_fract_z
_atom_site_occupancy
_atom_site_U_iso_or_equiv
Rb5 Rb+1 0.20352 0.5516 0.38295 1 0.0
Ge2 Ge-1 0.2606 0.5212 0.50816 1 0.0
Ge4 Ge-1 0.33013 0.2679 0.4789 1 0.0
O13 O-2 0.5041 0.2264 0.3869 1 0.0
O3 O-2 0.0693 0.7954 0.3217 1 0.0
Rb13 Rb+1 0.79129 0.40233 0.21267 1 0.0
Rb12 Rb+1 0.51697 0.04204 0.06742 1 0.0
O15 O-2 0.5612 0.2391 0.3153 1 0.0
Rb11 Rb+1 0.44696 0.05225 0.24259 1 0.0
O7 O-2 0.2029 0.0205 0.1993 1 0.0
Si2 Si+4 0.1117 0.603 0.67628 1 0.0
O9 O-2 0.2313 0.2765 0.2514 1 0.0
Ge3 Ge-1 0.27019 0.2631 0.04408 1 0.0
Si3 Si+4 0.2151 0.2274 0.20203 1 0.0
O6 O-2 0.1388 0.806 0.1375 1 0.0
O10 O-2 0.2922 0.5229 0.3041 1 0.0
Rb6 Rb+1 0.28895 0.63659 0.21527 1 0.0
O16 O-2 0.5933 0.264 0.2087 1 0.0
O1 O-2 0.0092 0.7971 0.3927 1 0.0
O11 O-2 0.2977 0.2928 0.1824 1 0.0
O12 O-2 0.3787 0.2272 0.3136 1 0.0
Ge1 Ge-1 0.15275 0.2885 0.47441 1 0.0
Rb2 Rb+1 0.05902 0.01154 0.06737 1 0.0
Rb3 Rb+1 0.06099 0.13806 0.36007 1 0.0
Rb8 Rb+1 0.33589 0.05251 0.3888 1 0.0
O14 O-2 0.5243 0.0049 0.1604 1 0.0
Rb7 Rb+1 0.30744 0.531 0.62951 1 0.0
Si4 Si+4 0.2747 0.3172 0.30065 1 0.0
Si1 Si+4 0.0081 0.2371 0.15447 1 0.0
O5 O-2 0.1137 0.313 0.1801 1 0.0
Rb4 Rb+1 0.15698 0.48582 0.10845 1 0.0
Si5 Si+4 0.4852 0.2932 0.3401 1 0.0
O8 O-2 0.2074 0.2527 0.328 1 0.0
O2 O-2 0.0223 0.0294 0.1579 1 0.0
Si6 Si+4 0.6137 0.1417 0.17422 1 0.0
O17 O-2 0.6312 0.2276 0.1329 1 0.0
Rb14 Rb+1 0.88528 0.3645 0.02893 1 0.0
Rb10 Rb+1 0.4359 0.40097 0.14499 1 0.0
O4 O-2 0.0869 0.7797 0.211 1 0.0
Rb9 Rb+1 0.4099 0.63088 0.03394 1 0.0
Rb1 Rb+1 0.05225 0.48994 0.25788 1 0.0
